data_7008179
loop_
_publ_author_name
'Kanderal, Olga M.'
'Kozlowski, Henryk'
'Dobosz, Agnieszka'
'Swiatek-Kozlowska, Jolanta'
'Meyer, Franc'
'Fritsky, Igor O.'

_publ_section_title
;
 Effect of metal ionic radius and chelate ring alternation motif on
 stabilization of trivalent nickel and copper in binuclear complexes
 with double cis-oximato bridges.
;
_journal_issue 8
_journal_name_full 'Dalton transactions (Cambridge, England : 2003)'
_journal_page_first 1428
_journal_page_last 1437
_journal_paper_doi 10.1039/b418598f
_journal_year 2005
_chemical_formula_sum 'C14 H32 N8 Ni2 O6'
_chemical_formula_weight 525.90
_chemical_name_common
;
(tris(2-aminoethyl)amine)-nickel(ii)(N,N'-bis(2-
Hydroxyiminopropionyl) ethane-1,2-diamine)-nickel(ii) dihydrate
;
_chemical_name_systematic
;
(tris(2-aminoethyl)amine)-nickel(II)(N,N'-bis(2-Hydroxyiminopropionyl)
ethane-1,2-diamine)-nickel(II) dihydrate
;
_space_group_IT_number 14
_symmetry_cell_setting monoclinic
_symmetry_space_group_name_Hall '-P 2yn'
_symmetry_space_group_name_H-M 'P 1 21/n 1'
_atom_sites_solution_hydrogens geom
_atom_sites_solution_primary direct
_atom_sites_solution_secondary difmap
_audit_creation_method SHELXL-97
_cell_angle_alpha 90.00(3)
_cell_angle_beta 96.77(3)
_cell_angle_gamma 90.00(3)
_cell_formula_units_Z 4
_cell_length_a 7.743(2)
_cell_length_b 14.627(3)
_cell_length_c 19.177(4)
_cell_measurement_temperature 293(2)
_cell_volume 2156.8(9)
_computing_cell_refinement 'Bruker SAINT'
_computing_data_collection 'Bruker SMART'
_computing_data_reduction 'Bruker SAINT'
_computing_molecular_graphics 'Bruker SHELXTL'
_computing_publication_material 'Bruker SHELXTL'
_computing_structure_refinement 'SHELXL-97 (Sheldrick, 1997)'
_computing_structure_solution 'SHELXS-97 (Sheldrick, 1990)'
_diffrn_ambient_temperature 293(2)
_diffrn_measured_fraction_theta_full 0.917
_diffrn_measured_fraction_theta_max 0.917
_diffrn_measurement_device_type 'CCD area detector'
_diffrn_measurement_method omega-scan
_diffrn_radiation_monochromator graphite
_diffrn_radiation_source 'fine-focus sealed tube'
_diffrn_radiation_type MoK\a
_diffrn_radiation_wavelength 0.71073
_diffrn_reflns_av_R_equivalents 0.0225
_diffrn_reflns_av_sigmaI/netI 0.0172
_diffrn_reflns_limit_h_max 10
_diffrn_reflns_limit_h_min -10
_diffrn_reflns_limit_k_max 19
_diffrn_reflns_limit_k_min -19
_diffrn_reflns_limit_l_max 23
_diffrn_reflns_limit_l_min -25
_diffrn_reflns_number 13666
_diffrn_reflns_theta_full 28.99
_diffrn_reflns_theta_max 28.99
_diffrn_reflns_theta_min 2.99
_exptl_absorpt_coefficient_mu 1.794
_exptl_crystal_colour green
_exptl_crystal_density_diffrn 1.620
_exptl_crystal_density_method 'not measured'
_exptl_crystal_description block
_exptl_crystal_F_000 1104
_exptl_crystal_size_max 0.25
_exptl_crystal_size_mid 0.22
_exptl_crystal_size_min 0.13
_refine_diff_density_max 0.928
_refine_diff_density_min -0.869
_refine_diff_density_rms 0.095
_refine_ls_extinction_coef 0.0017(7)
_refine_ls_extinction_expression Fc^*^=kFc[1+0.001xFc^2^\l^3^/sin(2\q)]^-1/4^
_refine_ls_extinction_method SHELXL
_refine_ls_goodness_of_fit_ref 1.130
_refine_ls_hydrogen_treatment mixed
_refine_ls_matrix_type full
_refine_ls_number_parameters 274
_refine_ls_number_reflns 5260
_refine_ls_number_restraints 0
_refine_ls_restrained_S_all 1.130
_refine_ls_R_factor_all 0.0513
_refine_ls_R_factor_gt 0.0477
_refine_ls_shift/su_max 0.004
_refine_ls_shift/su_mean 0.000
_refine_ls_structure_factor_coef Fsqd
_refine_ls_weighting_details 'calc w=1/[\s^2^(Fo^2^)+(0.0656P)^2^+2.7719P] where P=(Fo^2^+2Fc^2^)/3'
_refine_ls_weighting_scheme calc
_refine_ls_wR_factor_gt 0.1262
_refine_ls_wR_factor_ref 0.1314
_reflns_number_gt 4839
_reflns_number_total 5260
_reflns_threshold_expression >2sigma(I)
_cod_data_source_file b418598f.txt
_cod_data_source_block 5
_cod_original_cell_volume 2156.8(8)
_cod_original_sg_symbol_H-M P2(1)/n
_cod_database_code 7008179

loop_
_symmetry_equiv_pos_as_xyz
'x, y, z'
'-x+1/2, y+1/2, -z+1/2'
'-x, -y, -z'
'x-1/2, -y-1/2, z-1/2'

loop_
_atom_site_label
_atom_site_type_symbol
_atom_site_fract_x
_atom_site_fract_y
_atom_site_fract_z
_atom_site_U_iso_or_equiv
_atom_site_adp_type
_atom_site_occupancy
_atom_site_symmetry_multiplicity
_atom_site_calc_flag
_atom_site_refinement_flags
_atom_site_disorder_assembly
_atom_site_disorder_group
Ni1 Ni 0.16419(4) 0.41696(2) 0.354077(17) 0.02958(12) Uani 1 1 d . . .
Ni2 Ni -0.14603(4) 0.24495(2) 0.373229(16) 0.02815(12) Uani 1 1 d . . .
O1 O 0.0572(3) 0.27792(15) 0.44583(11) 0.0393(4) Uani 1 1 d . . .
O2 O 0.3085(4) 0.55393(18) 0.52558(13) 0.0543(6) Uani 1 1 d . . .
O3 O 0.2576(4) 0.48589(16) 0.16613(12) 0.0506(6) Uani 1 1 d . . .
O4 O -0.0020(3) 0.25684(13) 0.28775(11) 0.0357(4) Uani 1 1 d . . .
O5 O 0.1358(6) 0.1273(2) 0.53308(19) 0.0917(12) Uani 1 1 d . . .
O6 O 0.2733(9) 0.4560(4) 0.0295(2) 0.148(3) Uani 1 1 d . . .
N1 N 0.1276(3) 0.36062(16) 0.43937(12) 0.0331(5) Uani 1 1 d . . .
N2 N 0.2566(3) 0.50800(18) 0.41108(13) 0.0406(5) Uani 1 1 d . . .
N3 N 0.2236(3) 0.48926(16) 0.28281(13) 0.0362(5) Uani 1 1 d . . .
N4 N 0.0784(3) 0.33610(15) 0.28122(12) 0.0297(4) Uani 1 1 d . . .
N5 N -0.3743(3) 0.19695(19) 0.31272(14) 0.0411(5) Uani 1 1 d . . .
N6 N -0.0759(4) 0.10517(18) 0.37419(15) 0.0448(6) Uani 1 1 d . . .
H6A H 0.0188 0.0974 0.3518 0.054 Uiso 1 1 calc R . .
H6B H -0.0505 0.0857 0.4187 0.054 Uiso 1 1 calc R . .
N7 N -0.3028(4) 0.23535(19) 0.45534(14) 0.0403(5) Uani 1 1 d . . .
H7A H -0.2793 0.1830 0.4792 0.048 Uiso 1 1 calc R . .
H7B H -0.2797 0.2824 0.4853 0.048 Uiso 1 1 calc R . .
N8 N -0.2549(3) 0.37406(17) 0.34175(14) 0.0384(5) Uani 1 1 d . . .
H8A H -0.2801 0.4053 0.3797 0.046 Uiso 1 1 calc R . .
H8B H -0.1774 0.4068 0.3207 0.046 Uiso 1 1 calc R . .
C1 C 0.1691(5) 0.3762(3) 0.56846(16) 0.0509(8) Uani 1 1 d . . .
H1C H 0.0488 0.3705 0.5754 0.076 Uiso 1 1 calc R . .
H1D H 0.2244 0.4202 0.6009 0.076 Uiso 1 1 calc R . .
H1E H 0.2256 0.3180 0.5762 0.076 Uiso 1 1 calc R . .
C2 C 0.1825(4) 0.4069(2) 0.49541(15) 0.0355(6) Uani 1 1 d . . .
C3 C 0.2573(4) 0.4976(2) 0.47949(15) 0.0372(6) Uani 1 1 d . . .
C4 C 0.3111(5) 0.5908(2) 0.37849(18) 0.0469(7) Uani 1 1 d . . .
H4A H 0.4193 0.6130 0.4034 0.056 Uiso 1 1 calc R . .
H4B H 0.2234 0.6380 0.3796 0.056 Uiso 1 1 calc R . .
C5 C 0.3357(4) 0.5678(2) 0.30295(18) 0.0435(7) Uani 1 1 d . . .
H5A H 0.3031 0.6194 0.2725 0.052 Uiso 1 1 calc R . .
H5B H 0.4563 0.5526 0.2993 0.052 Uiso 1 1 calc R . .
C6 C 0.2019(4) 0.45362(19) 0.21948(15) 0.0337(5) Uani 1 1 d . . .
C7 C 0.1040(3) 0.36516(19) 0.21868(14) 0.0333(5) Uani 1 1 d . . .
C8 C 0.0426(5) 0.3166(2) 0.15251(17) 0.0493(8) Uani 1 1 d . . .
H8C H 0.1363 0.3117 0.1241 0.074 Uiso 1 1 calc R . .
H8D H -0.0516 0.3501 0.1274 0.074 Uiso 1 1 calc R . .
H8E H 0.0033 0.2565 0.1632 0.074 Uiso 1 1 calc R . .
C9 C -0.3203(5) 0.1101(3) 0.2825(2) 0.0555(9) Uani 1 1 d . . .
H9A H -0.2470 0.1227 0.2460 0.067 Uiso 1 1 calc R . .
H9B H -0.4222 0.0771 0.2615 0.067 Uiso 1 1 calc R . .
C10 C -0.2222(6) 0.0524(2) 0.3389(2) 0.0592(10) Uani 1 1 d . . .
H10A H -0.2992 0.0341 0.3728 0.071 Uiso 1 1 calc R . .
H10B H -0.1791 -0.0024 0.3183 0.071 Uiso 1 1 calc R . .
C11 C -0.5157(4) 0.1843(3) 0.3580(2) 0.0523(8) Uani 1 1 d . . .
H11A H -0.5259 0.1197 0.3684 0.063 Uiso 1 1 calc R . .
H11B H -0.6249 0.2040 0.3324 0.063 Uiso 1 1 calc R . .
C12 C -0.4847(4) 0.2372(3) 0.4267(2) 0.0510(8) Uani 1 1 d . . .
H12A H -0.5214 0.3001 0.4186 0.061 Uiso 1 1 calc R . .
H12B H -0.5544 0.2108 0.4605 0.061 Uiso 1 1 calc R . .
C13 C -0.4153(5) 0.2671(3) 0.25825(19) 0.0566(9) Uani 1 1 d . . .
H13A H -0.5289 0.2553 0.2328 0.068 Uiso 1 1 calc R . .
H13B H -0.3299 0.2654 0.2251 0.068 Uiso 1 1 calc R . .
C14 C -0.4140(4) 0.3607(3) 0.2928(2) 0.0544(9) Uani 1 1 d . . .
H14A H -0.4214 0.4078 0.2570 0.065 Uiso 1 1 calc R . .
H14B H -0.5148 0.3665 0.3181 0.065 Uiso 1 1 calc R . .
H1 H 0.1223 0.1800 0.5022 0.050 Uiso 1 1 d . . .
H2 H 0.1668 0.0720 0.5008 0.050 Uiso 1 1 d . . .
H3 H 0.2711 0.4600 0.0785 0.050 Uiso 1 1 d . . .
H4 H 0.3877 0.4303 0.0296 0.050 Uiso 1 1 d . . .

loop_
_atom_site_aniso_label
_atom_site_aniso_U_11
_atom_site_aniso_U_22
_atom_site_aniso_U_33
_atom_site_aniso_U_23
_atom_site_aniso_U_13
_atom_site_aniso_U_12
Ni1 0.02750(19) 0.0305(2) 0.03047(19) -0.00020(12) 0.00216(13) -0.00372(12)
Ni2 0.02717(19) 0.02647(19) 0.03066(19) -0.00177(11) 0.00274(13) -0.00126(11)
O1 0.0395(10) 0.0370(10) 0.0390(10) 0.0073(8) -0.0053(8) -0.0085(8)
O2 0.0689(16) 0.0505(13) 0.0440(12) -0.0174(10) 0.0083(11) -0.0144(12)
O3 0.0714(16) 0.0440(12) 0.0392(11) 0.0055(9) 0.0177(11) -0.0070(11)
O4 0.0390(10) 0.0288(9) 0.0408(10) -0.0061(7) 0.0110(8) -0.0069(7)
O5 0.131(3) 0.064(2) 0.074(2) 0.0172(16) -0.012(2) 0.012(2)
O6 0.232(6) 0.140(4) 0.086(3) -0.063(3) 0.085(4) -0.091(4)
N1 0.0278(10) 0.0341(11) 0.0369(11) 0.0014(9) 0.0019(8) -0.0012(8)
N2 0.0435(13) 0.0391(13) 0.0385(12) -0.0032(10) 0.0018(10) -0.0131(10)
N3 0.0380(12) 0.0328(11) 0.0375(12) 0.0028(9) 0.0037(9) -0.0044(9)
N4 0.0261(9) 0.0284(10) 0.0351(10) -0.0010(8) 0.0061(8) 0.0004(8)
N5 0.0350(12) 0.0447(14) 0.0431(13) -0.0078(11) 0.0025(10) -0.0093(10)
N6 0.0514(15) 0.0339(12) 0.0514(15) 0.0015(11) 0.0147(12) 0.0078(11)
N7 0.0428(13) 0.0409(13) 0.0387(13) -0.0007(10) 0.0111(10) 0.0001(10)
N8 0.0374(12) 0.0347(12) 0.0446(13) 0.0026(10) 0.0111(10) 0.0056(10)
C1 0.0546(19) 0.062(2) 0.0356(15) 0.0013(14) 0.0028(13) -0.0066(16)
C2 0.0308(12) 0.0411(14) 0.0334(13) -0.0046(11) -0.0010(10) -0.0004(10)
C3 0.0337(13) 0.0400(14) 0.0375(13) -0.0068(11) 0.0019(10) -0.0009(11)
C4 0.0518(18) 0.0382(16) 0.0511(18) -0.0054(13) 0.0075(14) -0.0150(13)
C5 0.0468(16) 0.0351(14) 0.0493(17) 0.0006(12) 0.0083(13) -0.0105(12)
C6 0.0330(12) 0.0300(12) 0.0387(13) 0.0031(10) 0.0064(10) 0.0036(10)
C7 0.0317(12) 0.0325(12) 0.0361(13) -0.0002(10) 0.0054(10) 0.0042(10)
C8 0.070(2) 0.0412(16) 0.0375(15) -0.0074(12) 0.0078(14) -0.0055(15)
C9 0.056(2) 0.056(2) 0.0552(19) -0.0261(16) 0.0101(16) -0.0194(17)
C10 0.074(2) 0.0309(15) 0.077(3) -0.0131(15) 0.026(2) -0.0089(16)
C11 0.0364(15) 0.058(2) 0.064(2) -0.0109(16) 0.0128(14) -0.0157(14)
C12 0.0381(16) 0.060(2) 0.058(2) -0.0037(16) 0.0191(14) 0.0002(14)
C13 0.0434(17) 0.079(3) 0.0435(17) 0.0043(17) -0.0099(14) -0.0050(17)
C14 0.0399(16) 0.060(2) 0.062(2) 0.0212(17) 0.0006(14) 0.0118(15)

loop_
_atom_type_symbol
_atom_type_description
_atom_type_scat_dispersion_real
_atom_type_scat_dispersion_imag
_atom_type_scat_source
C C 0.0033 0.0016 'International Tables Vol C Tables 4.2.6.8 and 6.1.1.4'
H H 0.0000 0.0000 'International Tables Vol C Tables 4.2.6.8 and 6.1.1.4'
N N 0.0061 0.0033 'International Tables Vol C Tables 4.2.6.8 and 6.1.1.4'
O O 0.0106 0.0060 'International Tables Vol C Tables 4.2.6.8 and 6.1.1.4'
Ni Ni 0.3393 1.1124 'International Tables Vol C Tables 4.2.6.8 and 6.1.1.4'

loop_
_geom_angle_atom_site_label_1
_geom_angle_atom_site_label_2
_geom_angle_atom_site_label_3
_geom_angle
_geom_angle_site_symmetry_1
_geom_angle_site_symmetry_3
_geom_angle_publ_flag
N2 Ni1 N3 84.82(11) . . ?
N2 Ni1 N1 83.52(11) . . ?
N3 Ni1 N1 168.26(11) . . ?
N2 Ni1 N4 169.47(11) . . ?
N3 Ni1 N4 84.66(10) . . ?
N1 Ni1 N4 107.01(10) . . ?
N2 Ni1 Ni2 133.27(8) . . ?
N3 Ni1 Ni2 136.43(8) . . ?
N1 Ni1 Ni2 54.77(7) . . ?
N4 Ni1 Ni2 56.39(7) . . ?
O1 Ni2 O4 94.34(9) . . ?
O1 Ni2 N7 88.37(10) . . ?
O4 Ni2 N7 176.83(10) . . ?
O1 Ni2 N6 92.64(11) . . ?
O4 Ni2 N6 85.82(10) . . ?
N7 Ni2 N6 95.70(11) . . ?
O1 Ni2 N5 169.53(9) . . ?
O4 Ni2 N5 94.91(9) . . ?
N7 Ni2 N5 82.53(11) . . ?
N6 Ni2 N5 83.17(12) . . ?
O1 Ni2 N8 103.46(10) . . ?
O4 Ni2 N8 86.21(9) . . ?
N7 Ni2 N8 91.57(10) . . ?
N6 Ni2 N8 162.52(11) . . ?
N5 Ni2 N8 82.04(11) . . ?
O1 Ni2 Ni1 54.57(6) . . ?
O4 Ni2 Ni1 55.09(6) . . ?
N7 Ni2 Ni1 125.86(8) . . ?
N6 Ni2 Ni1 120.87(8) . . ?
N5 Ni2 Ni1 135.59(8) . . ?
N8 Ni2 Ni1 65.73(7) . . ?
N1 O1 Ni2 116.21(16) . . ?
N1 O1 O4 90.83(15) . . ?
Ni2 O1 O4 43.64(6) . . ?
N4 O4 Ni2 116.39(15) . . ?
N4 O4 O1 89.32(14) . . ?
Ni2 O4 O1 42.02(6) . . ?
H1 O5 H2 105.3 . . ?
H3 O6 H4 98.5 . . ?
C2 N1 O1 119.5(2) . . ?
C2 N1 Ni1 115.0(2) . . ?
O1 N1 Ni1 125.50(18) . . ?
C3 N2 C4 124.0(3) . . ?
C3 N2 Ni1 117.9(2) . . ?
C4 N2 Ni1 117.9(2) . . ?
C6 N3 C5 124.2(2) . . ?
C6 N3 Ni1 116.44(19) . . ?
C5 N3 Ni1 116.7(2) . . ?
C7 N4 O4 119.5(2) . . ?
C7 N4 Ni1 113.33(18) . . ?
O4 N4 Ni1 127.14(17) . . ?
C13 N5 C9 111.6(3) . . ?
C13 N5 C11 112.9(3) . . ?
C9 N5 C11 112.5(3) . . ?
C13 N5 Ni2 104.7(2) . . ?
C9 N5 Ni2 104.1(2) . . ?
C11 N5 Ni2 110.2(2) . . ?
C10 N6 Ni2 108.7(2) . . ?
C10 N6 H6A 110.0 . . ?
Ni2 N6 H6A 110.0 . . ?
C10 N6 H6B 110.0 . . ?
Ni2 N6 H6B 110.0 . . ?
H6A N6 H6B 108.3 . . ?
C12 N7 Ni2 109.6(2) . . ?
C12 N7 H7A 109.7 . . ?
Ni2 N7 H7A 109.7 . . ?
C12 N7 H7B 109.7 . . ?
Ni2 N7 H7B 109.7 . . ?
H7A N7 H7B 108.2 . . ?
C14 N8 Ni2 109.7(2) . . ?
C14 N8 H8A 109.7 . . ?
Ni2 N8 H8A 109.7 . . ?
C14 N8 H8B 109.7 . . ?
Ni2 N8 H8B 109.7 . . ?
H8A N8 H8B 108.2 . . ?
C2 C1 H1C 109.5 . . ?
C2 C1 H1D 109.5 . . ?
H1C C1 H1D 109.5 . . ?
C2 C1 H1E 109.5 . . ?
H1C C1 H1E 109.5 . . ?
H1D C1 H1E 109.5 . . ?
N1 C2 C1 124.7(3) . . ?
N1 C2 C3 113.0(3) . . ?
C1 C2 C3 122.2(3) . . ?
O2 C3 N2 126.5(3) . . ?
O2 C3 C2 123.0(3) . . ?
N2 C3 C2 110.5(2) . . ?
N2 C4 C5 107.5(2) . . ?
N2 C4 H4A 110.2 . . ?
C5 C4 H4A 110.2 . . ?
N2 C4 H4B 110.2 . . ?
C5 C4 H4B 110.2 . . ?
H4A C4 H4B 108.5 . . ?
N3 C5 C4 106.7(2) . . ?
N3 C5 H5A 110.4 . . ?
C4 C5 H5A 110.4 . . ?
N3 C5 H5B 110.4 . . ?
C4 C5 H5B 110.4 . . ?
H5A C5 H5B 108.6 . . ?
O3 C6 N3 126.1(3) . . ?
O3 C6 C7 122.7(3) . . ?
N3 C6 C7 111.2(2) . . ?
N4 C7 C8 124.1(3) . . ?
N4 C7 C6 113.7(2) . . ?
C8 C7 C6 122.2(3) . . ?
C7 C8 H8C 109.5 . . ?
C7 C8 H8D 109.5 . . ?
H8C C8 H8D 109.5 . . ?
C7 C8 H8E 109.5 . . ?
H8C C8 H8E 109.5 . . ?
H8D C8 H8E 109.5 . . ?
N5 C9 C10 110.0(3) . . ?
N5 C9 H9A 109.7 . . ?
C10 C9 H9A 109.7 . . ?
N5 C9 H9B 109.7 . . ?
C10 C9 H9B 109.7 . . ?
H9A C9 H9B 108.2 . . ?
N6 C10 C9 109.5(3) . . ?
N6 C10 H10A 109.8 . . ?
C9 C10 H10A 109.8 . . ?
N6 C10 H10B 109.8 . . ?
C9 C10 H10B 109.8 . . ?
H10A C10 H10B 108.2 . . ?
N5 C11 C12 113.0(3) . . ?
N5 C11 H11A 109.0 . . ?
C12 C11 H11A 109.0 . . ?
N5 C11 H11B 109.0 . . ?
C12 C11 H11B 109.0 . . ?
H11A C11 H11B 107.8 . . ?
N7 C12 C11 111.4(3) . . ?
N7 C12 H12A 109.4 . . ?
C11 C12 H12A 109.4 . . ?
N7 C12 H12B 109.4 . . ?
C11 C12 H12B 109.4 . . ?
H12A C12 H12B 108.0 . . ?
N5 C13 C14 109.2(3) . . ?
N5 C13 H13A 109.8 . . ?
C14 C13 H13A 109.8 . . ?
N5 C13 H13B 109.8 . . ?
C14 C13 H13B 109.8 . . ?
H13A C13 H13B 108.3 . . ?
N8 C14 C13 111.1(3) . . ?
N8 C14 H14A 109.4 . . ?
C13 C14 H14A 109.4 . . ?
N8 C14 H14B 109.4 . . ?
C13 C14 H14B 109.4 . . ?
H14A C14 H14B 108.0 . . ?

loop_
_geom_bond_atom_site_label_1
_geom_bond_atom_site_label_2
_geom_bond_distance
_geom_bond_site_symmetry_2
_geom_bond_publ_flag
Ni1 N2 1.816(3) . ?
Ni1 N3 1.829(2) . ?
Ni1 N1 1.883(2) . ?
Ni1 N4 1.890(2) . ?
Ni1 Ni2 3.5273(12) . ?
Ni2 O1 2.033(2) . ?
Ni2 O4 2.096(2) . ?
Ni2 N7 2.103(3) . ?
Ni2 N6 2.115(3) . ?
Ni2 N5 2.117(3) . ?
Ni2 N8 2.126(3) . ?
O1 N1 1.338(3) . ?
O1 O4 3.028(3) . ?
O2 C3 1.239(4) . ?
O3 C6 1.248(3) . ?
O4 N4 1.329(3) . ?
O5 H1 0.9697 . ?
O5 H2 1.0637 . ?
O6 H3 0.9431 . ?
O6 H4 0.9615 . ?
N1 C2 1.299(4) . ?
N2 C3 1.320(4) . ?
N2 C4 1.448(4) . ?
N3 C6 1.314(4) . ?
N3 C5 1.463(4) . ?
N4 C7 1.309(3) . ?
N5 C13 1.472(5) . ?
N5 C9 1.477(4) . ?
N5 C11 1.487(4) . ?
N6 C10 1.468(5) . ?
N6 H6A 0.9000 . ?
N6 H6B 0.9000 . ?
N7 C12 1.451(4) . ?
N7 H7A 0.9000 . ?
N7 H7B 0.9000 . ?
N8 C14 1.471(4) . ?
N8 H8A 0.9000 . ?
N8 H8B 0.9000 . ?
C1 C2 1.486(4) . ?
C1 H1C 0.9600 . ?
C1 H1D 0.9600 . ?
C1 H1E 0.9600 . ?
C2 C3 1.493(4) . ?
C4 C5 1.521(5) . ?
C4 H4A 0.9700 . ?
C4 H4B 0.9700 . ?
C5 H5A 0.9700 . ?
C5 H5B 0.9700 . ?
C6 C7 1.499(4) . ?
C7 C8 1.483(4) . ?
C8 H8C 0.9600 . ?
C8 H8D 0.9600 . ?
C8 H8E 0.9600 . ?
C9 C10 1.505(6) . ?
C9 H9A 0.9700 . ?
C9 H9B 0.9700 . ?
C10 H10A 0.9700 . ?
C10 H10B 0.9700 . ?
C11 C12 1.523(5) . ?
C11 H11A 0.9700 . ?
C11 H11B 0.9700 . ?
C12 H12A 0.9700 . ?
C12 H12B 0.9700 . ?
C13 C14 1.521(6) . ?
C13 H13A 0.9700 . ?
C13 H13B 0.9700 . ?
C14 H14A 0.9700 . ?
C14 H14B 0.9700 . ?

loop_
_geom_torsion_atom_site_label_1
_geom_torsion_atom_site_label_2
_geom_torsion_atom_site_label_3
_geom_torsion_atom_site_label_4
_geom_torsion
_geom_torsion_site_symmetry_1
_geom_torsion_site_symmetry_2
_geom_torsion_site_symmetry_3
_geom_torsion_site_symmetry_4
_geom_torsion_publ_flag
N2 Ni1 Ni2 O1 -46.61(15) . . . . ?
N3 Ni1 Ni2 O1 169.33(14) . . . . ?
N1 Ni1 Ni2 O1 -15.34(12) . . . . ?
N4 Ni1 Ni2 O1 138.74(11) . . . . ?
N2 Ni1 Ni2 O4 -174.18(14) . . . . ?
N3 Ni1 Ni2 O4 41.76(14) . . . . ?
N1 Ni1 Ni2 O4 -142.91(12) . . . . ?
N4 Ni1 Ni2 O4 11.17(11) . . . . ?
N2 Ni1 Ni2 N7 9.53(16) . . . . ?
N3 Ni1 Ni2 N7 -134.53(15) . . . . ?
N1 Ni1 Ni2 N7 40.80(13) . . . . ?
N4 Ni1 Ni2 N7 -165.13(12) . . . . ?
N2 Ni1 Ni2 N6 -115.55(16) . . . . ?
N3 Ni1 Ni2 N6 100.39(15) . . . . ?
N1 Ni1 Ni2 N6 -84.28(13) . . . . ?
N4 Ni1 Ni2 N6 69.80(12) . . . . ?
N2 Ni1 Ni2 N5 130.11(16) . . . . ?
N3 Ni1 Ni2 N5 -13.96(16) . . . . ?
N1 Ni1 Ni2 N5 161.38(14) . . . . ?
N4 Ni1 Ni2 N5 -44.55(13) . . . . ?
N2 Ni1 Ni2 N8 82.74(15) . . . . ?
N3 Ni1 Ni2 N8 -61.32(14) . . . . ?
N1 Ni1 Ni2 N8 114.01(12) . . . . ?
N4 Ni1 Ni2 N8 -91.91(11) . . . . ?
O4 Ni2 O1 N1 60.48(19) . . . . ?
N7 Ni2 O1 N1 -117.9(2) . . . . ?
N6 Ni2 O1 N1 146.5(2) . . . . ?
N5 Ni2 O1 N1 -147.4(5) . . . . ?
N8 Ni2 O1 N1 -26.7(2) . . . . ?
Ni1 Ni2 O1 N1 19.80(15) . . . . ?
N7 Ni2 O1 O4 -178.36(9) . . . . ?
N6 Ni2 O1 O4 86.01(10) . . . . ?
N5 Ni2 O1 O4 152.1(5) . . . . ?
N8 Ni2 O1 O4 -87.14(9) . . . . ?
Ni1 Ni2 O1 O4 -40.68(8) . . . . ?
O1 Ni2 O4 N4 -55.21(19) . . . . ?
N7 Ni2 O4 N4 93.7(16) . . . . ?
N6 Ni2 O4 N4 -147.55(19) . . . . ?
N5 Ni2 O4 N4 129.69(19) . . . . ?
N8 Ni2 O4 N4 48.02(18) . . . . ?
Ni1 Ni2 O4 N4 -14.84(14) . . . . ?
N7 Ni2 O4 O1 148.9(16) . . . . ?
N6 Ni2 O4 O1 -92.34(11) . . . . ?
N5 Ni2 O4 O1 -175.10(10) . . . . ?
N8 Ni2 O4 O1 103.23(10) . . . . ?
Ni1 Ni2 O4 O1 40.37(8) . . . . ?
N1 O1 O4 N4 3.97(18) . . . . ?
Ni2 O1 O4 N4 132.63(16) . . . . ?
N1 O1 O4 Ni2 -128.66(17) . . . . ?
Ni2 O1 N1 C2 143.1(2) . . . . ?
O4 O1 N1 C2 -180.0(2) . . . . ?
Ni2 O1 N1 Ni1 -39.4(3) . . . . ?
O4 O1 N1 Ni1 -2.53(19) . . . . ?
N2 Ni1 N1 C2 -1.1(2) . . . . ?
N3 Ni1 N1 C2 5.2(6) . . . . ?
N4 Ni1 N1 C2 178.86(19) . . . . ?
Ni2 Ni1 N1 C2 -158.8(2) . . . . ?
N2 Ni1 N1 O1 -178.6(2) . . . . ?
N3 Ni1 N1 O1 -172.3(4) . . . . ?
N4 Ni1 N1 O1 1.3(2) . . . . ?
Ni2 Ni1 N1 O1 23.71(17) . . . . ?
N3 Ni1 N2 C3 -179.2(3) . . . . ?
N1 Ni1 N2 C3 -0.5(2) . . . . ?
N4 Ni1 N2 C3 179.6(5) . . . . ?
Ni2 Ni1 N2 C3 24.7(3) . . . . ?
N3 Ni1 N2 C4 6.1(3) . . . . ?
N1 Ni1 N2 C4 -175.2(3) . . . . ?
N4 Ni1 N2 C4 4.9(8) . . . . ?
Ni2 Ni1 N2 C4 -150.0(2) . . . . ?
N2 Ni1 N3 C6 173.4(2) . . . . ?
N1 Ni1 N3 C6 167.1(4) . . . . ?
N4 Ni1 N3 C6 -6.8(2) . . . . ?
Ni2 Ni1 N3 C6 -32.0(3) . . . . ?
N2 Ni1 N3 C5 10.9(2) . . . . ?
N1 Ni1 N3 C5 4.6(7) . . . . ?
N4 Ni1 N3 C5 -169.3(2) . . . . ?
Ni2 Ni1 N3 C5 165.53(17) . . . . ?
Ni2 O4 N4 C7 -150.20(19) . . . . ?
O1 O4 N4 C7 176.5(2) . . . . ?
Ni2 O4 N4 Ni1 29.5(3) . . . . ?
O1 O4 N4 Ni1 -3.90(19) . . . . ?
N2 Ni1 N4 C7 3.1(7) . . . . ?
N3 Ni1 N4 C7 1.98(19) . . . . ?
N1 Ni1 N4 C7 -176.71(18) . . . . ?
Ni2 Ni1 N4 C7 161.4(2) . . . . ?
N2 Ni1 N4 O4 -176.5(5) . . . . ?
N3 Ni1 N4 O4 -177.7(2) . . . . ?
N1 Ni1 N4 O4 3.6(2) . . . . ?
Ni2 Ni1 N4 O4 -18.31(17) . . . . ?
O1 Ni2 N5 C13 152.3(5) . . . . ?
O4 Ni2 N5 C13 -55.6(2) . . . . ?
N7 Ni2 N5 C13 122.5(2) . . . . ?
N6 Ni2 N5 C13 -140.8(2) . . . . ?
N8 Ni2 N5 C13 29.9(2) . . . . ?
Ni1 Ni2 N5 C13 -12.8(3) . . . . ?
O1 Ni2 N5 C9 -90.3(6) . . . . ?
O4 Ni2 N5 C9 61.7(2) . . . . ?
N7 Ni2 N5 C9 -120.1(2) . . . . ?
N6 Ni2 N5 C9 -23.5(2) . . . . ?
N8 Ni2 N5 C9 147.2(2) . . . . ?
Ni1 Ni2 N5 C9 104.6(2) . . . . ?
O1 Ni2 N5 C11 30.6(7) . . . . ?
O4 Ni2 N5 C11 -177.3(2) . . . . ?
N7 Ni2 N5 C11 0.8(2) . . . . ?
N6 Ni2 N5 C11 97.5(2) . . . . ?
N8 Ni2 N5 C11 -91.9(2) . . . . ?
Ni1 Ni2 N5 C11 -134.5(2) . . . . ?
O1 Ni2 N6 C10 166.1(2) . . . . ?
O4 Ni2 N6 C10 -99.7(2) . . . . ?
N7 Ni2 N6 C10 77.5(2) . . . . ?
N5 Ni2 N6 C10 -4.3(2) . . . . ?
N8 Ni2 N6 C10 -36.6(5) . . . . ?
Ni1 Ni2 N6 C10 -144.3(2) . . . . ?
O1 Ni2 N7 C12 163.6(2) . . . . ?
O4 Ni2 N7 C12 14.6(17) . . . . ?
N6 Ni2 N7 C12 -103.9(2) . . . . ?
N5 Ni2 N7 C12 -21.6(2) . . . . ?
N8 Ni2 N7 C12 60.2(2) . . . . ?
Ni1 Ni2 N7 C12 121.0(2) . . . . ?
O1 Ni2 N8 C14 -175.4(2) . . . . ?
O4 Ni2 N8 C14 91.1(2) . . . . ?
N7 Ni2 N8 C14 -86.7(2) . . . . ?
N6 Ni2 N8 C14 28.0(4) . . . . ?
N5 Ni2 N8 C14 -4.4(2) . . . . ?
Ni1 Ni2 N8 C14 144.3(2) . . . . ?
O1 N1 C2 C1 -1.8(4) . . . . ?
Ni1 N1 C2 C1 -179.5(3) . . . . ?
O1 N1 C2 C3 180.0(2) . . . . ?
Ni1 N1 C2 C3 2.3(3) . . . . ?
C4 N2 C3 O2 -2.6(5) . . . . ?
Ni1 N2 C3 O2 -177.0(3) . . . . ?
C4 N2 C3 C2 176.2(3) . . . . ?
Ni1 N2 C3 C2 1.8(3) . . . . ?
N1 C2 C3 O2 176.2(3) . . . . ?
C1 C2 C3 O2 -2.0(5) . . . . ?
N1 C2 C3 N2 -2.6(4) . . . . ?
C1 C2 C3 N2 179.2(3) . . . . ?
C3 N2 C4 C5 165.6(3) . . . . ?
Ni1 N2 C4 C5 -20.0(4) . . . . ?
C6 N3 C5 C4 175.5(3) . . . . ?
Ni1 N3 C5 C4 -23.5(3) . . . . ?
N2 C4 C5 N3 25.7(4) . . . . ?
C5 N3 C6 O3 -7.8(5) . . . . ?
Ni1 N3 C6 O3 -168.8(2) . . . . ?
C5 N3 C6 C7 170.4(3) . . . . ?
Ni1 N3 C6 C7 9.4(3) . . . . ?
O4 N4 C7 C8 2.4(4) . . . . ?
Ni1 N4 C7 C8 -177.3(2) . . . . ?
O4 N4 C7 C6 -177.8(2) . . . . ?
Ni1 N4 C7 C6 2.5(3) . . . . ?
O3 C6 C7 N4 170.7(3) . . . . ?
N3 C6 C7 N4 -7.6(3) . . . . ?
O3 C6 C7 C8 -9.6(4) . . . . ?
N3 C6 C7 C8 172.1(3) . . . . ?
C13 N5 C9 C10 160.4(3) . . . . ?
C11 N5 C9 C10 -71.4(4) . . . . ?
Ni2 N5 C9 C10 48.0(3) . . . . ?
Ni2 N6 C10 C9 31.4(3) . . . . ?
N5 C9 C10 N6 -55.0(4) . . . . ?
C13 N5 C11 C12 -97.2(4) . . . . ?
C9 N5 C11 C12 135.3(3) . . . . ?
Ni2 N5 C11 C12 19.5(4) . . . . ?
Ni2 N7 C12 C11 38.1(4) . . . . ?
N5 C11 C12 N7 -38.8(4) . . . . ?
C9 N5 C13 C14 -162.4(3) . . . . ?
C11 N5 C13 C14 69.6(3) . . . . ?
Ni2 N5 C13 C14 -50.3(3) . . . . ?
Ni2 N8 C14 C13 -21.9(3) . . . . ?
N5 C13 C14 N8 49.5(4) . . . . ?
